data_7127642
loop_
_publ_author_name
'Murphy, Gabriel L.'
'Wang, Yaxing'
'Kegler, Philip'
'Wang, Yumin'
'Wang, Shuao'
'Alekseev, Evgeny V.'

_publ_section_title
;
 The first actinide polyiodate: a complex multifunctional compound with
 promising X-ray luminescence properties and proton conductivity.
;
_journal_issue 4
_journal_name_full 'Chemical communications (Cambridge, England)'
_journal_page_first 496
_journal_page_last 499
_journal_paper_doi 10.1039/d0cc06835g
_journal_volume 57
_journal_year 2021
_chemical_formula_sum 'I14 K4 O51 U2'
_chemical_formula_weight 3225.06
_space_group_crystal_system orthorhombic
_space_group_IT_number 33
_space_group_name_Hall 'P 2c -2n'
_space_group_name_H-M_alt 'P n a 21'
_audit_creation_method SHELXL-2017/1
_audit_update_record
;
2020-10-09 deposited with the CCDC.	2020-11-24 downloaded from the CCDC.
;
_cell_angle_alpha 90
_cell_angle_beta 90
_cell_angle_gamma 90
_cell_formula_units_Z 8
_cell_length_a 16.406(3)
_cell_length_b 25.363(6)
_cell_length_c 23.926(12)
_cell_measurement_reflns_used 125433
_cell_measurement_temperature 293(2)
_cell_measurement_theta_max 34.32
_cell_measurement_theta_min 2.801
_cell_volume 9956(6)
_computing_structure_refinement 'SHELXL-2017/1 (Sheldrick, 2017)'
_computing_structure_solution 'SHELXT 2014/5 (Sheldrick, 2014)'
_diffrn_ambient_temperature 293(2)
_diffrn_measured_fraction_theta_full 0.999
_diffrn_measured_fraction_theta_max 0.945
_diffrn_measurement_device_type 'SuperNova, Dual, Cu at zero, Eos'
_diffrn_measurement_method '\w scans'
_diffrn_radiation_type MoK\a
_diffrn_radiation_wavelength 0.71073
_diffrn_reflns_av_R_equivalents 0.0750
_diffrn_reflns_av_unetI/netI 0.0701
_diffrn_reflns_Laue_measured_fraction_full 0.999
_diffrn_reflns_Laue_measured_fraction_max 0.945
_diffrn_reflns_limit_h_max 24
_diffrn_reflns_limit_h_min -24
_diffrn_reflns_limit_k_max 37
_diffrn_reflns_limit_k_min -36
_diffrn_reflns_limit_l_max 35
_diffrn_reflns_limit_l_min -35
_diffrn_reflns_number 122090
_diffrn_reflns_point_group_measured_fraction_full 0.999
_diffrn_reflns_point_group_measured_fraction_max 0.945
_diffrn_reflns_theta_full 25.242
_diffrn_reflns_theta_max 32.606
_diffrn_reflns_theta_min 2.555
_diffrn_standards_interval_count 0
_diffrn_standards_interval_time 0
_diffrn_standards_number 0
_exptl_absorpt_coefficient_mu 15.644
_exptl_absorpt_correction_T_max 0.480
_exptl_absorpt_correction_T_min 0.190
_exptl_absorpt_correction_type multi-scan
_exptl_crystal_colour green
_exptl_crystal_density_diffrn 4.303
_exptl_crystal_description column
_exptl_crystal_F_000 11280
_exptl_crystal_size_max 1.0
_exptl_crystal_size_mid 0.6
_exptl_crystal_size_min 0.1
_refine_diff_density_max 4.298
_refine_diff_density_min -4.527
_refine_diff_density_rms 0.426
_refine_ls_abs_structure_details
;
 Refined as a perfect inversion twin.
;
_refine_ls_abs_structure_Flack 0.5
_refine_ls_extinction_coef 0.000033(2)
_refine_ls_extinction_expression Fc^*^=kFc[1+0.001xFc^2^\l^3^/sin(2\q)]^-1/4^
_refine_ls_extinction_method 'SHELXL-2017/1 (Sheldrick 2017)'
_refine_ls_goodness_of_fit_ref 1.059
_refine_ls_hydrogen_treatment undef
_refine_ls_matrix_type full
_refine_ls_number_parameters 1280
_refine_ls_number_reflns 32377
_refine_ls_number_restraints 31
_refine_ls_restrained_S_all 1.059
_refine_ls_R_factor_all 0.0808
_refine_ls_R_factor_gt 0.0547
_refine_ls_shift/su_max 0.032
_refine_ls_shift/su_mean 0.002
_refine_ls_structure_factor_coef Fsqd
_refine_ls_weighting_details 'w=1/[\s^2^(Fo^2^)+(0.0409P)^2^+68.4906P] where P=(Fo^2^+2Fc^2^)/3'
_refine_ls_weighting_scheme calc
_refine_ls_wR_factor_gt 0.1166
_refine_ls_wR_factor_ref 0.1317
_reflns_Friedel_coverage 0.960
_reflns_Friedel_fraction_full 0.999
_reflns_Friedel_fraction_max 0.945
_reflns_number_gt 24589
_reflns_number_total 32377
_reflns_threshold_expression 'I > 2\s(I)'
_cod_data_source_file d0cc06835g2.cif
_cod_data_source_block shelx
_cod_depositor_comments 'Adding full bibliography for 7127642.cif.'
_cod_database_code 7127642
_shelx_shelxl_version_number 2017/1
_shelx_space_group_comment
;
The symmetry employed for this shelxl refinement is uniquely defined
by the following loop, which should always be used as a source of
symmetry information in preference to the above space-group names.
They are only intended as comments.
;
_shelx_estimated_absorpt_t_min 0.192
_shelx_estimated_absorpt_t_max 0.485
_diffrn_standards_decay 0

loop_
_space_group_symop_operation_xyz
'x, y, z'
'-x, -y, z+1/2'
'x+1/2, -y+1/2, z'
'-x+1/2, y+1/2, z+1/2'

loop_
_atom_site_label
_atom_site_type_symbol
_atom_site_fract_x
_atom_site_fract_y
_atom_site_fract_z
_atom_site_U_iso_or_equiv
_atom_site_adp_type
_atom_site_occupancy
_atom_site_site_symmetry_order
_atom_site_calc_flag
_atom_site_refinement_flags_posn
_atom_site_refinement_flags_adp
_atom_site_refinement_flags_occupancy
_atom_site_disorder_assembly
_atom_site_disorder_group
U1 U 0.38504(7) 0.25076(2) 0.45752(6) 0.0141(2) Uani 1 1 d . . . . .
U2 U 0.38076(7) 0.75106(2) 0.45419(6) 0.0130(2) Uani 1 1 d . . . . .
U3 U 0.36842(7) 0.50166(3) 0.50047(6) 0.0130(2) Uani 1 1 d . . . . .
U4 U 0.36365(7) 0.00065(3) 0.49837(6) 0.0137(2) Uani 1 1 d . . . . .
I1 I 0.43265(8) 0.37590(5) 0.21586(8) 0.0152(2) Uani 1 1 d . . . . .
I2 I 0.43772(11) 0.50400(5) 0.65518(9) 0.0136(3) Uani 1 1 d . . . . .
I3 I 0.43644(10) 0.36537(5) 0.56082(7) 0.0137(3) Uani 1 1 d . . . . .
I4 I 0.44382(11) 0.00120(4) 0.65144(9) 0.0127(4) Uani 1 1 d . . . . .
I5 I 0.92903(10) 0.63561(5) 0.56021(7) 0.0136(3) Uani 1 1 d . . . . .
I6 I 0.44298(10) 0.63999(6) 0.55939(7) 0.0157(3) Uani 1 1 d . . . . .
I7 I 0.57107(8) 0.87508(5) 0.71431(8) 0.0154(2) Uani 1 1 d . . . . .
I8 I -0.06109(9) 0.48803(6) 0.31870(8) 0.0159(2) Uani 1 1 d . . . . .
I9 I 0.55890(11) 0.75073(4) 0.65569(9) 0.0173(4) Uani 1 1 d . . . . .
I10 I 0.18281(9) 0.37649(5) 0.23783(8) 0.0161(3) Uani 1 1 d . . . . .
I11 I 0.44867(10) 0.13466(6) 0.55947(8) 0.0173(3) Uani 1 1 d . . . . .
I12 I 0.57759(12) 0.24459(5) 0.65185(9) 0.0190(3) Uani 1 1 d . . . . .
I13 I 0.80724(9) 0.73938(6) 0.63546(8) 0.0165(3) Uani 1 1 d . . . . .
I14 I 0.31575(9) 0.61329(6) 0.39451(7) 0.0133(3) Uani 1 1 d . . . . .
I15 I 0.30831(11) 0.25361(5) 0.30294(9) 0.0124(3) Uani 1 1 d . . . . .
I16 I 0.30878(11) 0.75130(4) 0.29983(9) 0.0115(3) Uani 1 1 d . . . . .
I17 I 0.42682(8) 0.88922(5) 0.23565(8) 0.0147(2) Uani 1 1 d . . . . .
I18 I 0.81446(10) 0.25713(5) 0.63791(8) 0.0154(3) Uani 1 1 d . . . . .
I19 I 0.43891(9) 0.49162(5) 0.31904(9) 0.0154(3) Uani 1 1 d . . . . .
I20 I 0.31438(10) 0.11589(6) 0.39526(7) 0.0141(3) Uani 1 1 d . . . . .
I21 I 0.43855(9) 0.61397(5) 0.23534(8) 0.0177(3) Uani 1 1 d . . . . .
I22 I 0.82226(9) 0.13374(5) 0.72079(8) 0.0160(3) Uani 1 1 d . . . . .
I23 I 0.79881(9) 0.61470(6) 0.39541(7) 0.0146(3) Uani 1 1 d . . . . .
I24 I 0.80928(9) 0.86053(5) 0.71986(8) 0.0187(3) Uani 1 1 d . . . . .
I25 I 0.67421(12) 0.50161(5) 0.30482(9) 0.0166(3) Uani 1 1 d . . . . .
I26 I 0.17353(8) 0.62780(5) 0.24086(9) 0.0181(3) Uani 1 1 d . . . . .
I27 I 0.18638(12) 0.50091(5) 0.29936(9) 0.0171(3) Uani 1 1 d . . . . .
I28 I 0.30831(10) 0.38838(6) 0.39508(7) 0.0158(3) Uani 1 1 d . . . . .
K1 K 0.6104(3) 0.4501(2) 0.4531(2) 0.0294(11) Uani 1 1 d . . . . .
K2 K 0.1087(3) 0.5463(2) 0.4481(3) 0.0341(12) Uani 1 1 d . . . . .
K3 K 0.7021(4) 0.1391(3) 0.5504(3) 0.0423(16) Uani 1 1 d . . . . .
K4 K 0.6409(3) 0.2996(2) 0.5056(3) 0.0326(11) Uani 1 1 d . . . . .
K5 K 0.6903(4) 0.6349(3) 0.5543(3) 0.0452(17) Uani 1 1 d . . . . .
K6 K 0.6364(3) 0.7950(2) 0.5059(3) 0.0344(12) Uani 1 1 d . . . . .
K7 K 0.5505(4) 0.6130(3) 0.4024(3) 0.0394(14) Uani 1 1 d . . . . .
K8 K 0.4440(4) 0.8849(3) 0.8996(4) 0.0504(18) Uani 1 1 d . . . . .
O1 O 0.3734(11) 0.8389(7) 0.4212(9) 0.024(4) Uani 1 1 d . . . . .
O2 O 0.4918(13) 0.2555(6) 0.4525(11) 0.019(4) Uani 1 1 d . . . . .
O3 O 0.2747(14) 0.7486(5) 0.4603(12) 0.025(5) Uani 1 1 d . . . . .
O4 O 0.5091(12) 0.0532(6) 0.6239(8) 0.018(3) Uani 1 1 d . . . . .
O5 O 0.4868(12) 0.7547(5) 0.4517(11) 0.017(4) Uani 1 1 d . U . . .
O6 O 0.0114(11) 0.6296(7) 0.5116(9) 0.026(4) Uani 1 1 d . . . . .
O7 O 0.5006(12) 0.5581(6) 0.6297(9) 0.019(4) Uani 1 1 d . . . . .
O8 O 0.2759(13) 0.2482(5) 0.4649(9) 0.018(4) Uani 1 1 d . . . . .
O9 O 0.3995(12) 0.1967(7) 0.5376(8) 0.024(4) Uani 1 1 d . . . . .
O10 O 0.2517(12) 0.6954(6) 0.3231(8) 0.017(3) Uani 1 1 d . U . . .
O11 O 0.4216(11) 0.9030(6) 0.3100(7) 0.024(4) Uani 1 1 d . . . . .
O12 O 0.7191(14) 0.2497(5) 0.6042(10) 0.026(5) Uani 1 1 d . . . . .
O13 O 0.5530(9) 0.8318(5) 0.6482(5) 0.019(3) Uani 1 1 d . . . . .
O14 O 0.5011(11) -0.0568(6) 0.6269(8) 0.016(3) Uani 1 1 d . . . . .
O15 O 0.5283(12) 0.6351(8) 0.5135(9) 0.032(5) Uani 1 1 d . . . . .
O16 O 0.6220(9) 0.7884(6) 0.3818(6) 0.026(3) Uani 1 1 d . . . . .
O17 O 0.8435(10) 0.0643(5) 0.7146(7) 0.022(3) Uani 1 1 d . . . . .
O18 O 0.3808(10) 0.3062(7) 0.5384(8) 0.017(3) Uani 1 1 d . . . . .
O19 O 0.3863(11) 0.6625(7) 0.4176(8) 0.020(4) Uani 1 1 d . . . . .
O20 O 0.3833(11) 0.6966(7) 0.5341(8) 0.019(4) Uani 1 1 d . . . . .
O21 O 0.3632(11) 0.4460(6) 0.4208(8) 0.017(3) Uani 1 1 d . . . . .
O22 O 0.3760(12) 0.3394(8) 0.4232(10) 0.028(4) Uani 1 1 d . . . . .
O23 O 0.3670(11) 0.0561(7) 0.4177(9) 0.018(4) Uani 1 1 d . . . . .
O24 O 0.3621(13) 0.0016(5) 0.5969(9) 0.015(4) Uani 1 1 d . . . . .
O25 O 0.8234(12) 0.8489(6) 0.6463(7) 0.027(4) Uani 1 1 d . . . . .
O26 O 0.4374(12) 0.4199(6) 0.3111(8) 0.032(4) Uani 1 1 d . . . . .
O27 O 0.5624(10) 0.6649(5) 0.6494(5) 0.021(3) Uani 1 1 d . . . . .
O28 O -0.0752(12) 0.4169(6) 0.3076(8) 0.029(4) Uani 1 1 d . . . . .
O29 O 0.2485(13) 0.1985(7) 0.3262(9) 0.022(4) Uani 1 1 d . . . . .
O30 O 0.7117(15) 0.7417(7) 0.6025(11) 0.036(5) Uani 1 1 d . . . . .
O31 O 0.3347(11) 0.4039(7) 0.2037(7) 0.026(4) Uani 1 1 d . . . . .
O32 O 0.5314(12) 0.1249(9) 0.5114(10) 0.035(5) Uani 1 1 d . . . . .
O33 O 0.4345(11) 0.6018(6) 0.3094(7) 0.026(4) Uani 1 1 d . . . . .
O34 O 0.5963(10) 0.8191(7) 0.7564(7) 0.029(4) Uani 1 1 d . . . . .
O35 O 0.7818(12) 0.5020(6) 0.2762(11) 0.028(5) Uani 1 1 d . . . . .
O36 O 0.4053(11) 0.6808(6) 0.2331(7) 0.027(4) Uani 1 1 d . . . . .
O37 O -0.0368(14) 0.5058(6) 0.2459(9) 0.027(4) Uani 1 1 d . . . . .
O38 O 0.5135(12) 0.3730(7) 0.5103(9) 0.026(4) Uani 1 1 d . . . . .
O39 O 0.2350(12) 0.6184(7) 0.4432(9) 0.024(4) Uani 1 1 d . . . . .
O40 O 0.6825(10) 0.5624(7) 0.3418(7) 0.039(4) Uani 1 1 d . . . . .
O41 O 0.4648(13) 0.5101(6) 0.2469(9) 0.027(4) Uani 1 1 d . . . . .
O42 O 0.3343(11) 0.5888(7) 0.2148(9) 0.031(4) Uani 1 1 d . . . . .
O43 O 0.4720(13) -0.0025(6) 0.4987(12) 0.027(5) Uani 1 1 d . . . . .
O44 O 0.7813(13) 0.2442(5) 0.7083(9) 0.019(4) Uani 1 1 d . . . . .
O45 O 0.8151(11) 0.6675(6) 0.6463(6) 0.021(3) Uani 1 1 d . . . . .
O46 O 0.3567(12) 0.5038(5) 0.5995(9) 0.015(4) Uani 1 1 d . . . . .
O47 O 0.2441(14) 0.3077(7) 0.3256(9) 0.026(4) Uani 1 1 d . . . . .
O48 O 0.4722(12) 0.2402(7) 0.6845(9) 0.024(4) Uani 1 1 d . . . . .
O49 O 0.3745(10) 0.8040(7) 0.5372(8) 0.020(4) Uani 1 1 d . . . . .
O50 O 0.9096(10) 0.8317(6) 0.7445(8) 0.029(4) Uani 1 1 d . . . . .
O51 O 0.6197(9) 0.2843(6) 0.3809(7) 0.030(4) Uani 1 1 d . . . . .
O52 O 0.4972(12) 0.4469(6) 0.6306(9) 0.019(3) Uani 1 1 d . . . . .
O53 O 0.2444(13) 0.8024(6) 0.3246(9) 0.022(4) Uani 1 1 d . . . . .
O54 O 0.8183(11) 0.3297(5) 0.6453(7) 0.023(3) Uani 1 1 d . . . . .
O55 O 0.3749(11) 0.5902(6) 0.5293(7) 0.017(4) Uani 1 1 d . . . . .
O56 O 0.3899(11) 0.1624(7) 0.4198(8) 0.022(4) Uani 1 1 d . . . . .
O57 O 0.1267(10) 0.5373(7) 0.5698(7) 0.033(4) Uani 1 1 d . . . . .
O58 O 0.1492(11) 0.5723(6) 0.1978(6) 0.027(4) Uani 1 1 d . . . . .
O59 O 0.6706(10) 0.8972(6) 0.6947(7) 0.026(4) Uani 1 1 d . . . . .
O60 O 0.8246(12) 0.1508(6) 0.6480(7) 0.029(4) Uani 1 1 d . . . . .
O61 O 0.2132(10) 0.5019(6) 0.3714(6) 0.026(3) Uani 1 1 d . . . . .
O62 O 0.2882(15) 0.5049(6) 0.2704(12) 0.034(5) Uani 1 1 d . . . . .
O63 O 0.7750(12) 0.7554(5) 0.7052(8) 0.017(3) Uani 1 1 d . . . . .
O64 O 0.0344(10) 0.6295(8) 0.3898(7) 0.031(4) Uani 1 1 d . . . . .
O65 O 0.1932(9) 0.4188(6) 0.3043(6) 0.024(3) Uani 1 1 d . . . . .
O66 O 0.3306(10) 0.9148(7) 0.2133(7) 0.023(3) Uani 1 1 d . . . . .
O67 O 0.1604(10) 0.4325(5) 0.1954(6) 0.021(3) Uani 1 1 d . . . . .
O68 O 0.4601(14) 0.7485(5) 0.6885(10) 0.023(4) Uani 1 1 d . U . . .
O69 O 0.0834(11) 0.3522(6) 0.2534(8) 0.028(4) Uani 1 1 d . . . . .
O70 O 0.3716(10) 0.0898(6) 0.5286(7) 0.012(3) Uani 1 1 d . U . . .
O71 O 0.3499(12) -0.0551(6) 0.4202(8) 0.024(4) Uani 1 1 d . . . . .
O72 O 0.8452(12) 0.9265(6) 0.7254(7) 0.038(5) Uani 1 1 d . . . . .
O73 O 0.5324(12) 0.7482(5) 0.5826(6) 0.028(4) Uani 1 1 d . . . . .
O74 O 0.3731(10) 0.5569(6) 0.4192(8) 0.017(3) Uani 1 1 d . . . . .
O75 O 0.3855(13) 0.7520(4) 0.3522(9) 0.011(4) Uani 1 1 d . . . . .
O76 O 0.3631(11) 0.4134(6) 0.5329(8) 0.017(3) Uani 1 1 d . . . . .
O77 O 0.7084(12) 0.5384(8) 0.6149(8) 0.048(5) Uani 1 1 d . . . . .
O78 O 0.7343(11) 0.3775(6) 0.4456(8) 0.018(3) Uani 1 1 d . . . . .
O79 O 0.5464(12) 0.2955(8) 0.6047(8) 0.053(6) Uani 1 1 d . . . . .
O80 O 0.7044(11) 0.0415(7) 0.6101(7) 0.037(4) Uani 1 1 d . . . . .
O81 O 0.5368(13) 0.4991(6) 0.3570(9) 0.023(4) Uani 1 1 d . . . . .
O82 O 0.3814(13) 0.2535(5) 0.3571(10) 0.015(4) Uani 1 1 d . . . . .
O83 O 0.7008(10) 0.4535(7) 0.3555(7) 0.038(4) Uani 1 1 d . . . . .
O84 O 0.0374(13) 0.4880(8) 0.3534(9) 0.030(4) Uani 1 1 d . . . . .
O85 O 0.3560(10) -0.0887(6) 0.5307(7) 0.015(3) Uani 1 1 d . . . . .
O86 O 0.3987(11) 0.8203(6) 0.2366(7) 0.026(3) Uani 1 1 d . . . . .
O87 O 0.0764(11) 0.6562(7) 0.2559(8) 0.030(4) Uani 1 1 d . . . . .
O88 O 0.0419(11) 0.2910(8) 0.3391(8) 0.044(5) Uani 1 1 d . . . . .
O89 O 0.4095(11) 0.3214(6) 0.2592(8) 0.034(4) Uani 1 1 d . . . . .
O90 O 0.9220(11) 0.1565(6) 0.7448(9) 0.028(4) Uani 1 1 d . . . . .
O91 O 0.1823(10) 0.5879(6) 0.3070(7) 0.029(4) Uani 1 1 d . . . . .
O92 O 0.5459(10) 0.7120(7) 0.3394(8) 0.037(4) Uani 1 1 d . . . . .
O93 O 0.4753(13) 0.4995(5) 0.5033(10) 0.018(4) Uani 1 1 d . . . . .
O94 O 0.2208(10) 0.3842(7) 0.4403(9) 0.024(4) Uani 1 1 d . . . . .
O95 O 0.6290(11) 0.4624(7) 0.5777(8) 0.037(4) Uani 1 1 d . . . . .
O96 O 0.7107(12) 0.8823(7) 0.5619(8) 0.033(4) Uani 1 1 d . U . . .
O97 O 0.7139(11) 0.3822(6) 0.5697(8) 0.031(4) Uani 1 1 d . . . . .
O98 O 0.7172(11) 0.6217(8) 0.4435(9) 0.028(4) Uani 1 1 d . . . . .
O99 O 0.5702(11) 0.1857(6) 0.6113(8) 0.043(5) Uani 1 1 d . . . . .
O100 O 0.5340(10) 0.3691(7) 0.3877(8) 0.033(4) Uani 1 1 d . . . . .
O101 O 0.2606(13) 0.5047(5) 0.5009(12) 0.020(4) Uani 1 1 d . . . . .
O102 O 0.7554(13) 0.4936(6) 0.5026(12) 0.022(4) Uani 1 1 d . . . . .

loop_
_atom_site_aniso_label
_atom_site_aniso_U_11
_atom_site_aniso_U_22
_atom_site_aniso_U_33
_atom_site_aniso_U_23
_atom_site_aniso_U_13
_atom_site_aniso_U_12
U1 0.0147(5) 0.0121(4) 0.0154(6) 0.0004(2) -0.0005(4) -0.0012(2)
U2 0.0131(4) 0.0115(4) 0.0145(6) 0.0003(2) -0.0005(4) -0.0003(2)
U3 0.0135(4) 0.0127(4) 0.0128(5) 0.0006(2) 0.0008(4) 0.0010(2)
U4 0.0141(5) 0.0135(4) 0.0135(5) -0.0003(2) 0.0005(4) 0.0005(2)
I1 0.0152(6) 0.0119(5) 0.0184(6) 0.0028(5) 0.0021(5) -0.0014(4)
I2 0.0140(8) 0.0129(6) 0.0140(8) 0.0010(5) -0.0012(6) -0.0007(4)
I3 0.0166(7) 0.0099(6) 0.0144(7) 0.0005(5) -0.0002(5) -0.0008(4)
I4 0.0138(8) 0.0115(6) 0.0130(8) -0.0005(4) -0.0003(6) 0.0013(4)
I5 0.0148(6) 0.0109(6) 0.0150(7) -0.0005(5) -0.0015(6) 0.0016(5)
I6 0.0167(7) 0.0158(6) 0.0145(7) -0.0009(5) -0.0004(5) 0.0011(5)
I7 0.0162(6) 0.0123(5) 0.0177(6) 0.0051(5) -0.0023(5) 0.0014(4)
I8 0.0165(6) 0.0152(5) 0.0161(6) -0.0001(6) 0.0036(5) -0.0006(5)
I9 0.0165(8) 0.0205(7) 0.0149(7) 0.0009(4) -0.0027(6) -0.0014(4)
I10 0.0144(6) 0.0153(6) 0.0186(7) 0.0035(5) -0.0008(5) 0.0019(4)
I11 0.0201(7) 0.0139(6) 0.0179(7) 0.0001(5) -0.0015(6) -0.0012(5)
I12 0.0179(8) 0.0202(6) 0.0190(8) -0.0002(5) -0.0049(6) 0.0006(5)
I13 0.0163(6) 0.0184(5) 0.0146(6) 0.0002(6) 0.0031(5) 0.0004(5)
I14 0.0156(6) 0.0124(6) 0.0118(6) -0.0003(5) -0.0017(6) 0.0000(4)
I15 0.0143(8) 0.0114(6) 0.0114(8) 0.0007(4) 0.0004(6) 0.0005(4)
I16 0.0140(8) 0.0108(6) 0.0097(7) -0.0003(4) -0.0011(6) -0.0006(4)
I17 0.0139(6) 0.0142(5) 0.0160(6) 0.0005(4) 0.0011(5) -0.0002(4)
I18 0.0143(6) 0.0175(5) 0.0144(6) -0.0014(5) 0.0023(5) 0.0004(5)
I19 0.0151(6) 0.0166(5) 0.0146(6) -0.0001(5) 0.0024(5) 0.0002(5)
I20 0.0185(7) 0.0104(6) 0.0134(6) -0.0001(5) -0.0013(6) 0.0003(5)
I21 0.0212(7) 0.0149(6) 0.0169(6) 0.0002(5) 0.0041(5) 0.0024(5)
I22 0.0150(6) 0.0163(6) 0.0168(6) -0.0023(5) 0.0019(5) 0.0006(4)
I23 0.0164(7) 0.0134(6) 0.0140(6) -0.0014(5) -0.0013(6) -0.0019(5)
I24 0.0209(7) 0.0171(6) 0.0183(6) -0.0005(5) 0.0042(5) -0.0025(5)
I25 0.0172(7) 0.0166(6) 0.0160(8) 0.0013(4) -0.0043(6) -0.0007(4)
I26 0.0157(6) 0.0136(6) 0.0250(7) -0.0020(5) -0.0042(6) -0.0010(5)
I27 0.0156(7) 0.0214(7) 0.0145(7) 0.0018(4) -0.0036(6) -0.0001(4)
I28 0.0187(7) 0.0157(6) 0.0130(6) 0.0005(5) -0.0017(5) -0.0003(5)
K1 0.023(2) 0.033(3) 0.032(3) 0.001(2) 0.005(2) 0.0070(19)
K2 0.027(3) 0.043(3) 0.033(3) 0.000(2) 0.005(2) -0.008(2)
K3 0.034(3) 0.058(4) 0.035(3) -0.011(3) -0.004(3) 0.003(3)
K4 0.027(3) 0.037(3) 0.033(3) -0.001(2) 0.003(2) 0.010(2)
K5 0.027(3) 0.067(4) 0.041(4) -0.018(3) -0.005(3) 0.003(3)
K6 0.029(3) 0.044(3) 0.030(3) 0.002(2) 0.004(2) 0.009(2)
K7 0.030(3) 0.052(4) 0.037(3) -0.009(3) 0.001(2) 0.004(3)
K8 0.040(4) 0.058(4) 0.053(4) 0.013(3) -0.003(3) 0.000(3)
O1 0.023(8) 0.011(7) 0.039(10) 0.003(6) -0.017(7) 0.007(6)
O2 0.016(8) 0.029(8) 0.011(8) 0.007(6) 0.007(6) 0.002(6)
O3 0.011(9) 0.034(11) 0.031(12) 0.002(6) 0.004(8) 0.001(6)
O4 0.024(8) 0.014(6) 0.017(8) 0.007(5) 0.005(6) -0.007(6)
O5 0.006(7) 0.023(7) 0.020(8) -0.004(5) -0.007(6) -0.001(5)
O6 0.024(9) 0.029(8) 0.023(9) 0.006(7) 0.001(7) -0.005(7)
O7 0.016(7) 0.012(7) 0.031(9) 0.003(6) -0.003(6) -0.010(5)
O8 0.019(9) 0.018(8) 0.015(10) -0.002(5) -0.003(7) 0.001(5)
O9 0.032(10) 0.025(8) 0.016(8) 0.012(6) -0.007(7) -0.008(7)
O10 0.017(4) 0.017(4) 0.017(4) 0.001(3) 0.003(3) -0.002(3)
O11 0.033(9) 0.020(7) 0.021(8) -0.004(6) -0.001(7) 0.005(7)
O12 0.021(10) 0.031(10) 0.026(10) -0.007(6) -0.005(8) 0.014(6)
O13 0.041(9) 0.006(5) 0.009(6) 0.000(4) -0.008(6) 0.003(5)
O14 0.015(7) 0.009(6) 0.023(8) -0.005(5) 0.003(6) 0.004(5)
O15 0.025(9) 0.048(12) 0.023(9) 0.004(8) 0.008(7) 0.009(8)
O16 0.021(8) 0.035(9) 0.021(8) -0.008(6) -0.003(6) -0.001(6)
O17 0.025(8) 0.010(6) 0.032(8) -0.008(6) 0.006(7) 0.005(5)
O18 0.017(7) 0.020(8) 0.014(8) -0.006(6) 0.001(6) 0.001(6)
O19 0.027(9) 0.013(7) 0.019(9) 0.004(6) 0.005(6) -0.001(6)
O20 0.022(8) 0.020(8) 0.014(8) 0.004(6) 0.002(6) 0.002(6)
O21 0.032(9) 0.008(6) 0.010(7) -0.001(5) -0.001(6) -0.006(6)
O22 0.031(10) 0.014(8) 0.039(11) 0.003(7) -0.009(8) 0.005(7)
O23 0.030(9) 0.009(7) 0.016(8) -0.004(5) -0.008(6) 0.003(6)
O24 0.012(8) 0.028(9) 0.004(8) -0.002(5) -0.002(6) 0.002(5)
O25 0.044(10) 0.026(8) 0.012(7) -0.008(6) 0.005(7) -0.005(7)
O26 0.048(12) 0.017(7) 0.031(9) -0.008(7) 0.000(8) -0.004(7)
O27 0.049(10) 0.008(6) 0.007(6) -0.004(4) 0.001(6) -0.005(6)
O28 0.033(9) 0.021(8) 0.033(10) -0.009(7) 0.017(7) -0.004(7)
O29 0.028(9) 0.020(7) 0.017(8) 0.011(6) 0.006(6) -0.003(6)
O30 0.027(11) 0.036(9) 0.047(13) 0.021(9) 0.012(9) 0.015(8)
O31 0.020(8) 0.042(10) 0.018(8) 0.006(7) 0.000(6) 0.003(7)
O32 0.027(10) 0.047(11) 0.031(10) -0.007(8) 0.013(8) -0.001(8)
O33 0.034(9) 0.030(8) 0.013(7) -0.006(6) -0.003(6) 0.000(7)
O34 0.016(8) 0.030(9) 0.040(10) 0.001(7) -0.008(7) 0.008(6)
O35 0.008(7) 0.028(8) 0.048(14) 0.012(7) -0.003(8) 0.001(5)
O36 0.029(9) 0.011(6) 0.041(11) 0.005(6) -0.011(7) 0.006(6)
O37 0.026(10) 0.038(9) 0.016(8) 0.012(7) 0.010(7) 0.007(7)
O38 0.031(10) 0.028(8) 0.020(8) -0.002(7) 0.003(7) 0.004(7)
O39 0.024(9) 0.026(8) 0.020(8) -0.007(6) -0.001(7) -0.008(7)
O40 0.024(9) 0.052(11) 0.042(10) -0.029(8) -0.006(8) -0.016(8)
O41 0.031(10) 0.027(8) 0.023(9) 0.011(7) -0.003(7) 0.012(7)
O42 0.022(8) 0.032(9) 0.041(10) 0.008(8) -0.002(8) 0.008(7)
O43 0.006(8) 0.052(12) 0.022(9) 0.006(7) 0.007(7) 0.002(6)
O44 0.029(9) 0.016(6) 0.012(7) -0.001(5) 0.006(6) -0.012(6)
O45 0.035(9) 0.019(7) 0.007(6) -0.005(5) 0.004(6) -0.001(6)
O46 0.005(7) 0.030(9) 0.009(8) 0.007(5) 0.000(6) 0.003(5)
O47 0.032(10) 0.026(8) 0.019(8) -0.007(7) 0.001(7) -0.001(7)
O48 0.014(8) 0.043(9) 0.016(8) 0.013(7) 0.001(6) 0.003(7)
O49 0.021(8) 0.027(8) 0.012(8) -0.005(6) 0.004(6) -0.005(6)
O50 0.011(7) 0.034(9) 0.041(10) -0.004(7) 0.003(7) 0.001(6)
O51 0.020(8) 0.038(9) 0.031(9) 0.004(7) 0.007(6) 0.001(6)
O52 0.017(7) 0.016(7) 0.024(8) -0.003(6) -0.002(6) 0.005(5)
O53 0.034(10) 0.013(7) 0.020(8) -0.003(6) 0.002(7) -0.005(6)
O54 0.038(9) 0.016(7) 0.016(7) -0.004(6) 0.003(6) 0.008(6)
O55 0.034(9) 0.009(7) 0.010(7) -0.005(5) -0.001(6) -0.002(6)
O56 0.026(9) 0.015(7) 0.024(9) 0.003(6) -0.001(7) -0.009(6)
O57 0.031(9) 0.050(10) 0.019(8) 0.003(7) 0.006(6) 0.000(8)
O58 0.038(10) 0.023(8) 0.019(8) -0.007(6) 0.003(7) -0.011(7)
O59 0.014(7) 0.031(9) 0.033(9) 0.008(7) 0.003(7) -0.005(6)
O60 0.046(11) 0.029(8) 0.012(7) 0.004(6) 0.004(7) 0.006(7)
O61 0.028(9) 0.037(9) 0.014(7) -0.005(6) -0.009(6) 0.002(6)
O62 0.024(10) 0.028(9) 0.049(13) 0.005(8) -0.003(8) -0.006(7)
O63 0.016(8) 0.026(7) 0.008(7) 0.001(5) 0.006(6) 0.004(5)
O64 0.012(7) 0.060(11) 0.023(9) -0.015(8) 0.003(6) -0.007(7)
O65 0.029(8) 0.024(7) 0.018(7) 0.006(5) -0.004(6) 0.005(6)
O66 0.011(7) 0.039(9) 0.019(7) -0.002(7) 0.001(6) -0.004(6)
O67 0.036(9) 0.015(7) 0.013(7) 0.013(5) 0.003(6) 0.002(6)
O68 0.021(5) 0.023(5) 0.023(5) 0.001(2) 0.002(3) -0.001(3)
O69 0.019(8) 0.027(9) 0.037(10) 0.003(7) -0.003(7) -0.006(7)
O70 0.016(5) 0.009(5) 0.013(5) -0.004(4) -0.006(4) -0.005(4)
O71 0.044(11) 0.012(7) 0.014(8) -0.003(5) 0.003(7) -0.009(7)
O72 0.043(11) 0.024(8) 0.047(13) -0.015(8) 0.019(9) -0.015(7)
O73 0.047(11) 0.029(9) 0.007(7) 0.001(5) -0.012(7) -0.004(6)
O74 0.023(8) 0.011(7) 0.016(8) -0.004(5) -0.004(6) 0.005(6)
O75 0.017(8) 0.011(7) 0.006(8) 0.001(4) -0.006(6) 0.001(4)
O76 0.027(8) 0.008(7) 0.015(7) 0.003(5) -0.008(6) 0.002(5)
O77 0.035(11) 0.074(14) 0.034(11) -0.018(10) 0.011(9) -0.001(10)
O78 0.017(7) 0.014(7) 0.023(8) 0.005(6) 0.004(6) -0.002(5)
O79 0.032(11) 0.077(14) 0.050(12) 0.033(10) -0.009(9) 0.016(10)
O80 0.029(9) 0.055(11) 0.028(9) -0.009(8) 0.008(7) 0.002(8)
O81 0.012(8) 0.049(11) 0.009(7) 0.005(6) -0.001(6) 0.006(6)
O82 0.017(9) 0.016(8) 0.011(9) -0.001(5) 0.001(6) 0.004(5)
O83 0.028(9) 0.050(11) 0.037(10) 0.021(8) 0.005(7) 0.018(8)
O84 0.015(8) 0.054(10) 0.020(9) 0.012(8) -0.002(7) 0.004(8)
O85 0.017(7) 0.011(6) 0.016(7) 0.004(5) -0.008(6) -0.001(5)
O86 0.034(9) 0.019(7) 0.024(8) -0.002(6) -0.001(7) 0.001(6)
O87 0.015(8) 0.031(9) 0.043(11) 0.001(7) -0.005(7) 0.002(6)
O88 0.022(9) 0.075(13) 0.034(10) 0.029(9) -0.001(7) 0.006(9)
O89 0.024(9) 0.023(8) 0.055(13) -0.002(8) 0.010(8) -0.005(7)
O90 0.016(8) 0.018(7) 0.051(11) -0.006(7) -0.003(8) -0.004(6)
O91 0.027(8) 0.024(7) 0.035(9) 0.003(6) -0.009(7) -0.006(6)
O92 0.013(7) 0.057(11) 0.042(10) -0.015(8) 0.009(7) -0.011(7)
O93 0.019(9) 0.024(8) 0.010(8) -0.003(5) -0.006(6) 0.002(5)
O94 0.014(8) 0.028(9) 0.031(10) 0.011(7) 0.009(7) -0.006(6)
O95 0.024(9) 0.045(10) 0.042(11) 0.004(8) 0.008(7) -0.005(8)
O96 0.031(5) 0.034(5) 0.034(5) 0.002(3) 0.000(3) 0.000(3)
O97 0.029(10) 0.022(8) 0.041(11) 0.005(7) 0.000(8) -0.003(7)
O98 0.020(9) 0.032(9) 0.033(10) -0.021(8) 0.004(7) -0.010(7)
O99 0.040(11) 0.034(9) 0.053(12) -0.028(8) -0.006(9) 0.002(8)
O100 0.017(8) 0.042(10) 0.040(11) 0.011(8) 0.012(7) 0.008(7)
O101 0.012(8) 0.023(8) 0.025(10) -0.002(6) -0.007(7) 0.012(6)
O102 0.013(8) 0.021(8) 0.032(11) -0.009(7) -0.004(7) -0.001(6)

loop_
_atom_type_symbol
_atom_type_description
_atom_type_scat_dispersion_real
_atom_type_scat_dispersion_imag
_atom_type_scat_source
O O 0.0106 0.0060 'International Tables Vol C Tables 4.2.6.8 and 6.1.1.4'
U U -9.6767 9.6646 'International Tables Vol C Tables 4.2.6.8 and 6.1.1.4'
I I -0.4742 1.8119 'International Tables Vol C Tables 4.2.6.8 and 6.1.1.4'
K K 0.2009 0.2494 'International Tables Vol C Tables 4.2.6.8 and 6.1.1.4'

loop_
_geom_angle_atom_site_label_1
_geom_angle_atom_site_label_2
_geom_angle_atom_site_label_3
_geom_angle
_geom_angle_site_symmetry_1
_geom_angle_site_symmetry_3
_geom_angle_publ_flag
O2 U1 O8 177.5(10) . . ?
O2 U1 O9 89.7(8) . . ?
O8 U1 O9 90.0(8) . . ?
O2 U1 O22 88.5(7) . . ?
O8 U1 O22 90.4(7) . . ?
O9 U1 O22 145.7(7) . . ?
O2 U1 O18 92.5(9) . . ?
O8 U1 O18 85.0(7) . . ?
O9 U1 O18 71.9(8) . . ?
O22 U1 O18 74.0(7) . . ?
O2 U1 O82 87.4(10) . . ?
O8 U1 O82 94.2(9) . . ?
O9 U1 O82 145.9(6) . . ?
O22 U1 O82 68.2(6) . . ?
O18 U1 O82 142.2(5) . . ?
O2 U1 O56 90.3(7) . . ?
O8 U1 O56 92.0(6) . . ?
O9 U1 O56 76.2(7) . . ?
O22 U1 O56 138.0(9) . . ?
O18 U1 O56 148.0(6) . . ?
O82 U1 O56 69.8(6) . . ?
O2 U1 K4 162.3(6) . 3_455 ?
O8 U1 K4 18.1(5) . 3_455 ?
O9 U1 K4 73.1(5) . 3_455 ?
O22 U1 K4 108.0(5) . 3_455 ?
O18 U1 K4 86.1(4) . 3_455 ?
O82 U1 K4 104.4(5) . 3_455 ?
O56 U1 K4 81.8(4) . 3_455 ?
O2 U1 K4 22.4(8) . . ?
O8 U1 K4 155.2(6) . . ?
O9 U1 K4 81.9(4) . . ?
O22 U1 K4 83.6(5) . . ?
O18 U1 K4 70.2(4) . . ?
O82 U1 K4 105.6(5) . . ?
O56 U1 K4 108.5(4) . . ?
K4 U1 K4 149.96(16) 3_455 . ?
O5 U2 O3 177.0(14) . . ?
O5 U2 O20 92.3(9) . . ?
O3 U2 O20 85.9(9) . . ?
O5 U2 O1 89.4(7) . . ?
O3 U2 O1 90.6(7) . . ?
O20 U2 O1 145.3(7) . . ?
O5 U2 O49 92.4(9) . . ?
O3 U2 O49 84.7(9) . . ?
O20 U2 O49 69.9(8) . . ?
O1 U2 O49 75.4(7) . . ?
O5 U2 O19 90.0(7) . . ?
O3 U2 O19 92.0(7) . . ?
O20 U2 O19 75.5(6) . . ?
O1 U2 O19 139.2(8) . . ?
O49 U2 O19 145.4(6) . . ?
O5 U2 O75 86.2(10) . . ?
O3 U2 O75 96.6(11) . . ?
O20 U2 O75 144.6(5) . . ?
O1 U2 O75 70.1(6) . . ?
O49 U2 O75 145.4(5) . . ?
O19 U2 O75 69.2(5) . . ?
O5 U2 K6 160.5(7) . 3_465 ?
O3 U2 K6 18.2(7) . 3_465 ?
O20 U2 K6 68.2(4) . 3_465 ?
O1 U2 K6 107.5(5) . 3_465 ?
O49 U2 K6 82.8(4) . 3_465 ?
O19 U2 K6 83.6(4) . 3_465 ?
O75 U2 K6 108.4(5) . 3_465 ?
O5 U2 K6 21.4(8) . . ?
O3 U2 K6 155.7(9) . . ?
O20 U2 K6 84.6(4) . . ?
O1 U2 K6 84.7(4) . . ?
O49 U2 K6 71.0(4) . . ?
O19 U2 K6 107.1(4) . . ?
O75 U2 K6 104.0(5) . . ?
K6 U2 K6 147.53(16) 3_465 . ?
O93 U3 O101 177.4(13) . . ?
O93 U3 O55 88.5(6) . . ?
O101 U3 O55 90.1(7) . . ?
O93 U3 O21 92.8(8) . . ?
O101 U3 O21 89.7(9) . . ?
O55 U3 O21 143.6(6) . . ?
O93 U3 O46 92.5(9) . . ?
O101 U3 O46 85.0(11) . . ?
O55 U3 O46 71.9(6) . . ?
O21 U3 O46 144.2(5) . . ?
O93 U3 O76 89.7(6) . . ?
O101 U3 O76 90.1(7) . . ?
O55 U3 O76 143.8(8) . . ?
O21 U3 O76 72.5(6) . . ?
O46 U3 O76 72.1(6) . . ?
O93 U3 O74 91.0(8) . . ?
O101 U3 O74 90.6(9) . . ?
O55 U3 O74 71.2(6) . . ?
O21 U3 O74 72.4(7) . . ?
O46 U3 O74 142.9(5) . . ?
O76 U3 O74 144.9(6) . . ?
O93 U3 K1 23.8(6) . . ?
O101 U3 K1 158.5(7) . . ?
O55 U3 K1 108.9(4) . . ?
O21 U3 K1 69.1(5) . . ?
O46 U3 K1 110.0(5) . . ?
O76 U3 K1 80.5(5) . . ?
O74 U3 K1 86.3(4) . . ?
O43 U4 O102 175.9(13) . 3_455 ?
O43 U4 O71 94.1(10) . . ?
O102 U4 O71 90.0(10) 3_455 . ?
O43 U4 O24 90.4(11) . . ?
O102 U4 O24 86.1(11) 3_455 . ?
O71 U4 O24 143.1(5) . . ?
O43 U4 O70 89.2(7) . . ?
O102 U4 O70 87.7(7) 3_455 . ?
O71 U4 O70 144.9(6) . . ?
O24 U4 O70 71.7(5) . . ?
O43 U4 O23 90.4(9) . . ?
O102 U4 O23 91.2(9) 3_455 . ?
O71 U4 O23 73.4(7) . . ?
O24 U4 O23 143.3(5) . . ?
O70 U4 O23 71.6(6) . . ?
O43 U4 O85 90.5(7) . . ?
O102 U4 O85 90.4(6) 3_455 . ?
O71 U4 O85 71.6(6) . . ?
O24 U4 O85 71.7(5) . . ?
O70 U4 O85 143.4(7) . . ?
O23 U4 O85 144.9(6) . . ?
O43 U4 K2 21.2(8) . 3 ?
O102 U4 K2 162.8(8) 3_455 3 ?
O71 U4 K2 72.9(5) . 3 ?
O24 U4 K2 106.8(5) . 3 ?
O70 U4 K2 107.0(4) . 3 ?
O23 U4 K2 85.2(5) . 3 ?
O85 U4 K2 83.1(4) . 3 ?
O43 U4 K1 160.3(7) . 3_455 ?
O102 U4 K1 21.0(8) 3_455 3_455 ?
O71 U4 K1 83.5(5) . 3_455 ?
O24 U4 K1 103.3(5) . 3_455 ?
O70 U4 K1 81.9(4) . 3_455 ?
O23 U4 K1 70.2(4) . 3_455 ?
O85 U4 K1 107.1(4) . 3_455 ?
K2 U4 K1 149.99(14) 3 3_455 ?
O89 I1 O31 102.3(8) . . ?
O89 I1 O27 94.2(7) . 2_664 ?
O31 I1 O27 96.9(7) . 2_664 ?
O7 I2 O52 100.6(10) . . ?
O7 I2 O46 99.5(8) . . ?
O52 I2 O46 98.4(8) . . ?
O38 I3 O18 104.3(9) . . ?
O38 I3 O76 98.5(9) . . ?
O18 I3 O76 96.3(8) . . ?
O38 I3 K3 132.5(7) . 3_455 ?
O18 I3 K3 57.4(5) . 3_455 ?
O76 I3 K3 48.9(6) . 3_455 ?
O38 I3 K4 37.9(6) . . ?
O18 I3 K4 88.8(5) . . ?
O76 I3 K4 135.3(6) . . ?
K3 I3 K4 143.93(15) 3_455 . ?
O4 I4 O14 99.4(9) . . ?
O4 I4 O24 99.4(8) . . ?
O14 I4 O24 98.5(8) . . ?
O6 I5 O85 100.9(8) 1_655 3 ?
O6 I5 O49 104.0(8) 1_655 3_565 ?
O85 I5 O49 96.1(8) 3 3_565 ?
O6 I5 K5 136.9(7) 1_655 . ?
O85 I5 K5 47.8(5) 3 . ?
O49 I5 K5 60.8(6) 3_565 . ?
O6 I5 K6 36.2(6) 1_655 3_565 ?
O85 I5 K6 135.2(6) 3 3_565 ?
O49 I5 K6 87.2(5) 3_565 3_565 ?
K5 I5 K6 146.21(16) . 3_565 ?
O15 I6 O55 100.9(9) . . ?
O15 I6 O20 105.6(9) . . ?
O55 I6 O20 94.9(8) . . ?
O15 I6 K5 36.4(7) . . ?
O55 I6 K5 125.1(6) . . ?
O20 I6 K5 123.1(6) . . ?
O59 I7 O34 100.7(8) . . ?
O59 I7 O13 95.9(7) . . ?
O34 I7 O13 92.6(7) . . ?
O59 I7 O28 94.4(7) . 4 ?
O34 I7 O28 80.0(7) . 4 ?
O13 I7 O28 168.3(6) . 4 ?
O84 I8 O28 100.2(9) . . ?
O84 I8 O37 103.9(10) . . ?
O28 I8 O37 97.5(8) . . ?
O84 I8 K8 46.6(6) . 4_544 ?
O28 I8 K8 57.2(7) . 4_544 ?
O37 I8 K8 122.9(6) . 4_544 ?
O73 I9 O68 101.8(10) . . ?
O73 I9 O13 86.6(5) . . ?
O68 I9 O13 91.5(6) . . ?
O73 I9 O27 84.5(5) . . ?
O68 I9 O27 91.3(6) . . ?
O13 I9 O27 171.0(5) . . ?
O73 I9 K6 37.9(6) . . ?
O68 I9 K6 133.7(8) . . ?
O13 I9 K6 69.8(4) . . ?
O27 I9 K6 102.2(4) . . ?
O69 I10 O67 101.9(8) . . ?
O69 I10 O65 95.8(7) . . ?
O67 I10 O65 92.5(6) . . ?
O69 I10 O45 92.4(7) . 2_664 ?
O67 I10 O45 81.8(6) . 2_664 ?
O65 I10 O45 170.8(6) . 2_664 ?
O32 I11 O9 105.5(10) . . ?
O32 I11 O70 100.1(9) . . ?
O9 I11 O70 96.5(8) . . ?
O99 I12 O79 104.0(10) . . ?
O99 I12 O48 96.4(9) . . ?
O79 I12 O48 92.4(8) . . ?
O99 I12 K4 80.2(7) . . ?
O79 I12 K4 41.8(7) . . ?
O48 I12 K4 129.1(6) . . ?
O30 I13 O63 98.5(11) . . ?
O30 I13 O45 99.1(8) . . ?
O63 I13 O45 96.5(7) . . ?
O30 I13 K5 49.0(7) . . ?
O63 I13 K5 118.9(6) . . ?
O45 I13 K5 54.5(5) . . ?
O39 I14 O19 103.3(8) . . ?
O39 I14 O74 103.4(9) . . ?
O19 I14 O74 96.6(8) . . ?
O39 I14 K7 135.7(6) . . ?
O19 I14 K7 48.7(6) . . ?
O74 I14 K7 57.6(6) . . ?
O39 I14 K2 35.5(6) . . ?
O19 I14 K2 138.1(6) . . ?
O74 I14 K2 90.0(6) . . ?
K7 I14 K2 146.07(15) . . ?
O82 I15 O29 98.1(9) . . ?
O82 I15 O47 100.1(9) . . ?
O29 I15 O47 100.3(11) . . ?
O53 I16 O75 100.3(9) . . ?
O53 I16 O10 99.4(10) . . ?
O75 I16 O10 99.1(8) . . ?
O66 I17 O11 100.4(8) . . ?
O66 I17 O86 97.4(8) . . ?
O11 I17 O86 99.3(7) . . ?
O12 I18 O44 98.0(11) . . ?
O12 I18 O54 100.3(7) . . ?
O44 I18 O54 95.8(7) . . ?
O12 I18 K3 44.9(5) . . ?
O44 I18 K3 102.1(5) . . ?
O54 I18 K3 142.4(5) . . ?
O26 I19 O41 99.1(8) . . ?
O26 I19 O81 99.5(8) . . ?
O41 I19 O81 103.5(10) . . ?
O78 I20 O56 102.9(8) 3_455 . ?
O78 I20 O23 103.1(9) 3_455 . ?
O56 I20 O23 97.0(8) . . ?
O78 I20 K8 135.8(6) 3_455 2_664 ?
O56 I20 K8 46.4(6) . 2_664 ?
O23 I20 K8 61.0(6) . 2_664 ?
O78 I20 K1 36.0(5) 3_455 3_455 ?
O56 I20 K1 137.3(6) . 3_455 ?
O23 I20 K1 86.9(6) . 3_455 ?
K8 I20 K1 145.84(16) 2_664 3_455 ?
O36 I21 O33 100.5(7) . . ?
O36 I21 O42 92.1(8) . . ?
O33 I21 O42 99.5(8) . . ?
O60 I22 O17 98.7(8) . . ?
O60 I22 O90 102.1(9) . . ?
O17 I22 O90 99.3(8) . . ?
O98 I23 O1 103.0(9) . 3_565 ?
O98 I23 O71 102.7(9) . 3 ?
O1 I23 O71 96.8(8) 3_565 3 ?
O98 I23 K7 38.8(6) . . ?
O1 I23 K7 132.0(6) 3_565 . ?
O71 I23 K7 115.9(6) 3 . ?
O72 I24 O25 100.6(8) . . ?
O72 I24 O50 93.0(9) . . ?
O25 I24 O50 97.4(8) . . ?
O83 I25 O40 103.7(9) . . ?
O83 I25 O35 91.2(8) . . ?
O40 I25 O35 96.0(8) . . ?
O83 I25 K1 38.6(6) . . ?
O40 I25 K1 81.9(6) . . ?
O35 I25 K1 125.3(7) . . ?
O87 I26 O58 103.6(9) . . ?
O87 I26 O91 96.6(8) . . ?
O58 I26 O91 94.4(7) . . ?
O61 I27 O62 98.1(11) . . ?
O61 I27 O65 87.0(6) . . ?
O62 I27 O65 91.6(7) . . ?
O61 I27 O91 85.0(6) . . ?
O62 I27 O91 90.2(7) . . ?
O65 I27 O91 172.0(6) . . ?
O61 I27 K2 37.2(5) . . ?
O62 I27 K2 128.7(9) . . ?
O65 I27 K2 104.9(4) . . ?
O91 I27 K2 68.1(4) . . ?
O94 I28 O22 103.1(9) . . ?
O94 I28 O21 103.7(9) . . ?
O22 I28 O21 97.1(9) . . ?
O78 K1 O83 64.5(5) . . ?
O78 K1 O93 155.3(6) . . ?
O83 K1 O93 140.2(6) . . ?
O78 K1 O38 89.1(5) . . ?
O83 K1 O38 136.2(6) . . ?
O93 K1 O38 70.3(5) . . ?
O78 K1 O102 70.9(5) . . ?
O83 K1 O102 83.8(7) . . ?
O93 K1 O102 107.7(6) . . ?
O38 K1 O102 121.5(7) . . ?
O78 K1 O100 78.9(5) . . ?
O83 K1 O100 78.3(6) . . ?
O93 K1 O100 102.0(5) . . ?
O38 K1 O100 62.0(5) . . ?
O102 K1 O100 149.3(5) . . ?
O78 K1 O81 123.2(6) . . ?
O83 K1 O81 62.5(6) . . ?
O93 K1 O81 79.6(6) . . ?
O38 K1 O81 116.3(6) . . ?
O102 K1 O81 120.7(6) . . ?
O100 K1 O81 72.0(5) . . ?
O78 K1 O95 93.4(6) . . ?
O83 K1 O95 141.0(5) . . ?
O93 K1 O95 67.1(6) . . ?
O38 K1 O95 69.8(5) . . ?
O102 K1 O95 57.9(7) . . ?
O100 K1 O95 131.1(5) . . ?
O81 K1 O95 142.0(5) . . ?
O78 K1 I25 88.1(4) . . ?
O83 K1 I25 23.6(3) . . ?
O93 K1 I25 116.6(4) . . ?
O38 K1 I25 143.8(4) . . ?
O102 K1 I25 91.4(6) . . ?
O100 K1 I25 82.1(4) . . ?
O81 K1 I25 41.0(4) . . ?
O95 K1 I25 146.4(4) . . ?
O78 K1 I20 22.5(4) . 3 ?
O83 K1 I20 43.2(3) . 3 ?
O93 K1 I20 174.3(5) . 3 ?
O38 K1 I20 110.1(4) . 3 ?
O102 K1 I20 67.0(5) . 3 ?
O100 K1 I20 82.9(4) . 3 ?
O81 K1 I20 104.8(5) . 3 ?
O95 K1 I20 107.6(4) . 3 ?
I25 K1 I20 66.55(9) . 3 ?
O78 K1 K4 45.4(4) . . ?
O83 K1 K4 103.0(4) . . ?
O93 K1 K4 112.6(4) . . ?
O38 K1 K4 43.8(4) . . ?
O102 K1 K4 97.6(4) . . ?
O100 K1 K4 63.2(4) . . ?
O81 K1 K4 134.9(4) . . ?
O95 K1 K4 77.2(4) . . ?
I25 K1 K4 124.15(13) . . ?
I20 K1 K4 66.95(11) 3 . ?
O78 K1 U3 153.8(4) . . ?
O83 K1 U3 134.7(4) . . ?
O93 K1 U3 14.6(4) . . ?
O38 K1 U3 64.7(4) . . ?
O102 K1 U3 122.3(5) . . ?
O100 K1 U3 87.6(4) . . ?
O81 K1 U3 72.2(4) . . ?
O95 K1 U3 78.6(4) . . ?
I25 K1 U3 112.39(13) . . ?
I20 K1 U3 170.57(16) 3 . ?
K4 K1 U3 108.47(13) . . ?
O61 K2 O39 77.0(5) . . ?
O61 K2 O43 129.0(6) . 3_455 ?
O39 K2 O43 152.5(7) . 3_455 ?
O61 K2 O64 104.2(5) . . ?
O39 K2 O64 78.9(5) . . ?
O43 K2 O64 99.5(6) 3_455 . ?
O61 K2 O57 124.6(5) . . ?
O39 K2 O57 91.0(6) . . ?
O43 K2 O57 67.6(7) 3_455 . ?
O64 K2 O57 126.5(5) . . ?
O61 K2 O84 61.9(5) . . ?
O39 K2 O84 126.6(6) . . ?
O43 K2 O84 79.3(7) 3_455 . ?
O64 K2 O84 79.8(5) . . ?
O57 K2 O84 139.8(5) . . ?
O61 K2 O101 67.5(6) . . ?
O39 K2 O101 68.1(6) . . ?
O43 K2 O101 110.4(7) 3_455 . ?
O64 K2 O101 146.9(5) . . ?
O57 K2 O101 58.0(7) . . ?
O84 K2 O101 118.6(6) . . ?
O61 K2 O6 160.1(5) . . ?
O39 K2 O6 87.4(5) . . ?
O43 K2 O6 68.8(5) 3_455 . ?
O64 K2 O6 60.0(5) . . ?
O57 K2 O6 67.2(5) . . ?
O84 K2 O6 121.5(6) . . ?
O101 K2 O6 118.1(6) . . ?
O61 K2 I27 23.0(3) . . ?
O39 K2 I27 85.0(4) . . ?
O43 K2 I27 122.4(5) 3_455 . ?
O64 K2 I27 84.9(4) . . ?
O57 K2 I27 147.0(4) . . ?
O84 K2 I27 44.7(4) . . ?
O101 K2 I27 90.5(6) . . ?
O6 K2 I27 144.9(4) . . ?
O61 K2 I14 55.4(3) . . ?
O39 K2 I14 21.8(4) . . ?
O43 K2 I14 172.9(6) 3_455 . ?
O64 K2 I14 83.7(4) . . ?
O57 K2 I14 105.4(4) . . ?
O84 K2 I14 107.6(4) . . ?
O101 K2 I14 65.0(5) . . ?
O6 K2 I14 108.0(4) . . ?
I27 K2 I14 64.02(9) . . ?
O61 K2 K6 122.2(4) . 3_465 ?
O39 K2 K6 46.5(4) . 3_465 ?
O43 K2 K6 108.7(4) 3_455 3_465 ?
O64 K2 K6 60.0(4) . 3_465 ?
O57 K2 K6 75.0(4) . 3_465 ?
O84 K2 K6 139.7(4) . 3_465 ?
O101 K2 K6 96.1(4) . 3_465 ?
O6 K2 K6 40.9(4) . 3_465 ?
I27 K2 K6 122.04(14) . 3_465 ?
I14 K2 K6 67.34(11) . 3_465 ?
O61 K2 K8 63.9(4) . 4_544 ?
O39 K2 K8 139.6(4) . 4_544 ?
O43 K2 K8 65.1(4) 3_455 4_544 ?
O64 K2 K8 119.3(4) . 4_544 ?
O57 K2 K8 102.3(4) . 4_544 ?
O84 K2 K8 40.7(4) . 4_544 ?
O101 K2 K8 86.9(4) . 4_544 ?
O6 K2 K8 133.0(4) . 4_544 ?
I27 K2 K8 63.17(13) . 4_544 ?
I14 K2 K8 118.86(17) . 4_544 ?
K6 K2 K8 173.80(18) 3_465 4_544 ?
O94 K3 O80 107.1(6) 3 . ?
O94 K3 O99 132.0(6) 3 . ?
O80 K3 O99 96.5(6) . . ?
O94 K3 O32 77.0(6) 3 . ?
O80 K3 O32 93.7(6) . . ?
O99 K3 O32 59.9(5) . . ?
O94 K3 O76 70.6(5) 3 3 ?
O80 K3 O76 70.8(5) . 3 ?
O99 K3 O76 157.4(6) . 3 ?
O32 K3 O76 137.3(6) . 3 ?
O94 K3 O60 132.7(6) 3 . ?
O80 K3 O60 72.4(5) . . ?
O99 K3 O60 93.9(5) . . ?
O32 K3 O60 149.3(6) . . ?
O76 K3 O60 64.8(5) 3 . ?
O94 K3 O12 126.1(7) 3 . ?
O80 K3 O12 125.1(6) . . ?
O99 K3 O12 58.9(6) . . ?
O32 K3 O12 109.0(6) . . ?
O76 K3 O12 112.4(6) 3 . ?
O60 K3 O12 62.7(5) . . ?
O94 K3 O18 84.6(6) 3 3 ?
O80 K3 O18 113.6(5) . 3 ?
O99 K3 O18 123.3(5) . 3 ?
O32 K3 O18 150.7(6) . 3 ?
O76 K3 O18 51.8(4) 3 3 ?
O60 K3 O18 56.0(5) . 3 ?
O12 K3 O18 64.5(6) . 3 ?
O94 K3 I3 86.8(4) 3 3 ?
O80 K3 I3 85.9(4) . 3 ?
O99 K3 I3 137.1(4) . 3 ?
O32 K3 I3 163.0(5) . 3 ?
O76 K3 I3 27.6(3) 3 3 ?
O60 K3 I3 46.1(4) . 3 ?
O12 K3 I3 84.8(5) . 3 ?
O18 K3 I3 28.4(3) 3 3 ?
O94 K3 I18 127.2(5) 3 . ?
O80 K3 I18 111.8(4) . . ?
O99 K3 I18 77.2(4) . . ?
O32 K3 I18 132.3(5) . . ?
O76 K3 I18 89.9(4) 3 . ?
O60 K3 I18 41.5(3) . . ?
O12 K3 I18 23.7(4) . . ?
O18 K3 I18 47.8(4) 3 . ?
I3 K3 I18 62.54(11) 3 . ?
O94 K3 K4 89.5(4) 3 . ?
O80 K3 K4 160.3(4) . . ?
O99 K3 K4 64.1(4) . . ?
O32 K3 K4 79.5(5) . . ?
O76 K3 K4 126.1(4) 3 . ?
O60 K3 K4 104.3(3) . . ?
O12 K3 K4 43.3(4) . . ?
O18 K3 K4 77.7(3) 3 . ?
I3 K3 K4 105.97(18) 3 . ?
I18 K3 K4 62.83(13) . . ?
O94 K3 K8 39.8(4) 3 2_664 ?
O80 K3 K8 107.4(4) . 2_664 ?
O99 K3 K8 93.6(4) . 2_664 ?
O32 K3 K8 37.7(4) . 2_664 ?
O76 K3 K8 107.9(4) 3 2_664 ?
O60 K3 K8 172.5(4) . 2_664 ?
O12 K3 K8 121.2(4) . 2_664 ?
O18 K3 K8 118.7(4) 3 2_664 ?
I3 K3 K8 126.57(18) 3 2_664 ?
I18 K3 K8 140.44(19) . 2_664 ?
K4 K3 K8 78.44(16) . 2_664 ?
O8 K4 O38 157.3(6) 3 . ?
O8 K4 O79 137.1(6) 3 . ?
O38 K4 O79 65.3(6) . . ?
O8 K4 O97 100.3(6) 3 . ?
O38 K4 O97 78.7(6) . . ?
O79 K4 O97 78.9(6) . . ?
O8 K4 O78 72.1(5) 3 . ?
O38 K4 O78 87.8(5) . . ?
O79 K4 O78 137.0(6) . . ?
O97 K4 O78 62.7(5) . . ?
O8 K4 O12 75.0(7) 3 . ?
O38 K4 O12 125.0(6) . . ?
O79 K4 O12 63.6(6) . . ?
O97 K4 O12 72.8(5) . . ?
O78 K4 O12 117.2(6) . . ?
O8 K4 O2 110.6(6) 3 . ?
O38 K4 O2 69.7(5) . . ?
O79 K4 O2 83.9(7) . . ?
O97 K4 O2 148.1(5) . . ?
O78 K4 O2 118.9(6) . . ?
O12 K4 O2 122.3(6) . . ?
O8 K4 O51 71.5(6) 3 . ?
O38 K4 O51 92.2(5) . . ?
O79 K4 O51 139.2(5) . . ?
O97 K4 O51 132.1(5) . . ?
O78 K4 O51 70.0(5) . . ?
O12 K4 O51 141.1(5) . . ?
O2 K4 O51 55.7(6) . . ?
O8 K4 I12 112.3(4) 3 . ?
O38 K4 I12 90.2(4) . . ?
O79 K4 I12 24.9(4) . . ?
O97 K4 I12 83.8(4) . . ?
O78 K4 I12 146.3(4) . . ?
O12 K4 I12 41.5(5) . . ?
O2 K4 I12 91.7(5) . . ?
O51 K4 I12 143.7(4) . . ?
O8 K4 I3 177.3(5) 3 . ?
O38 K4 I3 22.7(4) . . ?
O79 K4 I3 43.6(3) . . ?
O97 K4 I3 82.4(4) . . ?
O78 K4 I3 109.1(4) . . ?
O12 K4 I3 106.2(5) . . ?
O2 K4 I3 66.8(4) . . ?
O51 K4 I3 106.5(3) . . ?
I12 K4 I3 68.14(10) . . ?
O8 K4 K1 114.3(4) 3 . ?
O38 K4 K1 45.1(4) . . ?
O79 K4 K1 103.1(4) . . ?
O97 K4 K1 61.8(4) . . ?
O78 K4 K1 42.7(4) . . ?
O12 K4 K1 134.5(4) . . ?
O2 K4 K1 96.9(3) . . ?
O51 K4 K1 78.5(3) . . ?
I12 K4 K1 125.54(14) . . ?
I3 K4 K1 66.60(10) . . ?
O8 K4 K3 58.6(4) 3 . ?
O38 K4 K3 142.0(5) . . ?
O79 K4 K3 83.4(4) . . ?
O97 K4 K3 117.3(4) . . ?
O78 K4 K3 130.1(4) . . ?
O12 K4 K3 45.8(3) . . ?
O2 K4 K3 86.7(3) . . ?
O51 K4 K3 98.7(3) . . ?
I12 K4 K3 60.27(12) . . ?
I3 K4 K3 120.57(17) . . ?
K1 K4 K3 172.83(17) . . ?
O98 K5 O15 79.4(6) . . ?
O98 K5 O77 112.0(6) . . ?
O15 K5 O77 105.9(6) . . ?
O98 K5 O30 118.3(7) . . ?
O15 K5 O30 104.1(7) . . ?
O77 K5 O30 124.9(6) . . ?
O98 K5 O85 67.8(6) . 3 ?
O15 K5 O85 141.6(6) . 3 ?
O77 K5 O85 70.6(5) . 3 ?
O30 K5 O85 108.7(6) . 3 ?
O98 K5 O45 128.1(5) . . ?
O15 K5 O45 149.2(6) . . ?
O77 K5 O45 78.5(5) . . ?
O30 K5 O45 53.5(5) . . ?
O85 K5 O45 69.1(4) 3 . ?
O98 K5 O27 146.7(5) . . ?
O15 K5 O27 68.1(5) . . ?
O77 K5 O27 84.9(5) . . ?
O30 K5 O27 65.3(5) . . ?
O85 K5 O27 145.1(5) 3 . ?
O45 K5 O27 82.2(4) . . ?
O98 K5 O49 78.2(5) . 3_565 ?
O15 K5 O49 141.9(6) . 3_565 ?
O77 K5 O49 110.9(5) . 3_565 ?
O30 K5 O49 61.8(6) . 3_565 ?
O85 K5 O49 50.0(4) 3 3_565 ?
O45 K5 O49 51.9(5) . 3_565 ?
O27 K5 O49 123.9(5) . 3_565 ?
O98 K5 I13 120.2(5) . . ?
O15 K5 I13 130.3(5) . . ?
O77 K5 I13 106.5(4) . . ?
O30 K5 I13 26.5(5) . . ?
O85 K5 I13 84.9(3) 3 . ?
O45 K5 I13 28.8(3) . . ?
O27 K5 I13 78.5(3) . . ?
O49 K5 I13 45.5(3) 3_565 . ?
O98 K5 I5 82.7(4) . . ?
O15 K5 I5 162.0(5) . . ?
O77 K5 I5 83.2(4) . . ?
O30 K5 I5 82.1(5) . . ?
O85 K5 I5 26.7(3) 3 . ?
O45 K5 I5 46.9(3) . . ?
O27 K5 I5 129.1(3) . . ?
O49 K5 I5 28.3(3) 3_565 . ?
I13 K5 I5 58.28(10) . . ?
O98 K5 I6 101.3(4) . . ?
O15 K5 I6 21.9(4) . . ?
O77 K5 I6 96.7(4) . . ?
O30 K5 I6 94.4(5) . . ?
O85 K5 I6 156.8(4) 3 . ?
O45 K5 I6 128.8(4) . . ?
O27 K5 I6 46.6(3) . . ?
O49 K5 I6 150.6(4) 3_565 . ?
I13 K5 I6 117.77(17) . . ?
I5 K5 I6 175.6(2) . . ?
O98 K5 K6 83.5(5) . . ?
O15 K5 K6 73.3(5) . . ?
O77 K5 K6 164.3(4) . . ?
O30 K5 K6 43.0(5) . . ?
O85 K5 K6 120.0(4) 3 . ?
O45 K5 K6 94.2(3) . . ?
O27 K5 K6 80.3(3) . . ?
O49 K5 K6 73.9(3) 3_565 . ?
I13 K5 K6 65.44(14) . . ?
I5 K5 K6 102.12(18) . . ?
I6 K5 K6 76.90(14) . . ?
O3 K6 O73 126.7(6) 3_565 . ?
O3 K6 O6 153.6(7) 3_565 3_565 ?
O73 K6 O6 79.0(6) . 3_565 ?
O3 K6 O96 98.4(6) 3_565 . ?
O73 K6 O96 106.5(5) . . ?
O6 K6 O96 76.2(6) 3_565 . ?
O3 K6 O30 77.4(8) 3_565 . ?
O73 K6 O30 62.8(6) . . ?
O6 K6 O30 125.5(7) 3_565 . ?
O96 K6 O30 79.0(6) . . ?
O3 K6 O5 111.8(7) 3_565 . ?
O73 K6 O5 68.4(6) . . ?
O6 K6 O5 69.5(5) 3_565 . ?
O96 K6 O5 145.7(5) . . ?
O30 K6 O5 122.2(6) . . ?
O3 K6 O16 69.4(7) 3_565 . ?
O73 K6 O16 125.8(5) . . ?
O6 K6 O16 91.6(5) 3_565 . ?
O96 K6 O16 122.9(5) . . ?
O30 K6 O16 141.9(6) . . ?
O5 K6 O16 58.5(6) . . ?
O3 K6 O39 70.3(5) 3_565 3_565 ?
O73 K6 O39 160.2(5) . 3_565 ?
O6 K6 O39 85.6(5) 3_565 3_565 ?
O96 K6 O39 57.2(6) . 3_565 ?
O30 K6 O39 118.9(6) . 3_565 ?
O5 K6 O39 117.6(6) . 3_565 ?
O16 K6 O39 66.5(5) . 3_565 ?
O3 K6 I9 120.6(6) 3_565 . ?
O73 K6 I9 23.6(3) . . ?
O6 K6 I9 85.1(4) 3_565 . ?
O96 K6 I9 86.2(4) . . ?
O30 K6 I9 45.3(5) . . ?
O5 K6 I9 91.8(5) . . ?
O16 K6 I9 149.1(4) . . ?
O39 K6 I9 143.3(4) 3_565 . ?
O3 K6 I5 175.2(6) 3_565 3_465 ?
O73 K6 I5 57.1(3) . 3_465 ?
O6 K6 I5 22.1(4) 3_565 3_465 ?
O96 K6 I5 82.6(4) . 3_465 ?
O30 K6 I5 107.5(5) . 3_465 ?
O5 K6 I5 66.0(4) . 3_465 ?
O16 K6 I5 106.1(3) . 3_465 ?
O39 K6 I5 106.6(4) 3_565 3_465 ?
I9 K6 I5 64.10(9) . 3_465 ?
O3 K6 K2 109.7(4) 3_565 3_565 ?
O73 K6 K2 123.5(4) . 3_565 ?
O6 K6 K2 45.4(4) 3_565 3_565 ?
O96 K6 K2 57.9(4) . 3_565 ?
O30 K6 K2 136.8(5) . 3_565 ?
O5 K6 K2 95.5(3) . 3_565 ?
O16 K6 K2 73.9(3) . 3_565 ?
O39 K6 K2 40.2(3) 3_565 3_565 ?
I9 K6 K2 121.62(14) . 3_565 ?
I5 K6 K2 66.75(11) 3_465 3_565 ?
O3 K6 K5 63.8(4) 3_565 . ?
O73 K6 K5 63.0(4) . . ?
O6 K6 K5 141.0(5) 3_565 . ?
O96 K6 K5 121.1(4) . . ?
O30 K6 K5 43.3(5) . . ?
O5 K6 K5 87.8(3) . . ?
O16 K6 K5 103.3(3) . . ?
O39 K6 K5 133.4(4) 3_565 . ?
I9 K6 K5 63.70(13) . . ?
I5 K6 K5 119.73(17) 3_465 . ?
K2 K6 K5 173.52(17) 3_565 . ?
O15 K7 O40 132.4(6) . . ?
O15 K7 O98 77.4(6) . . ?
O40 K7 O98 60.2(5) . . ?
O15 K7 O92 108.6(6) . . ?
O40 K7 O92 98.1(5) . . ?
O98 K7 O92 97.6(6) . . ?
O15 K7 O33 131.8(6) . . ?
O40 K7 O33 93.6(5) . . ?
O98 K7 O33 150.4(6) . . ?
O92 K7 O33 71.2(5) . . ?
O15 K7 O19 71.1(6) . . ?
O40 K7 O19 156.4(6) . . ?
O98 K7 O19 140.5(6) . . ?
O92 K7 O19 71.3(5) . . ?
O33 K7 O19 63.2(5) . . ?
O15 K7 O81 121.5(6) . . ?
O40 K7 O81 57.7(5) . . ?
O98 K7 O81 104.9(6) . . ?
O92 K7 O81 128.2(5) . . ?
O33 K7 O81 66.3(5) . . ?
O19 K7 O81 111.6(6) . . ?
O15 K7 O74 81.4(6) . . ?
O40 K7 O74 122.2(5) . . ?
O98 K7 O74 145.9(6) . . ?
O92 K7 O74 114.4(5) . . ?
O33 K7 O74 58.3(5) . . ?
O19 K7 O74 50.6(4) . . ?
O81 K7 O74 64.6(5) . . ?
O15 K7 I14 85.1(5) . . ?
O40 K7 I14 136.1(4) . . ?
O98 K7 I14 162.5(5) . . ?
O92 K7 I14 87.0(3) . . ?
O33 K7 I14 46.9(4) . . ?
O19 K7 I14 26.7(3) . . ?
O81 K7 I14 85.0(4) . . ?
O74 K7 I14 27.9(3) . . ?
O15 K7 I23 99.8(5) . . ?
O40 K7 I23 40.5(3) . . ?
O98 K7 I23 22.4(4) . . ?
O92 K7 I23 89.8(3) . . ?
O33 K7 I23 128.1(4) . . ?
O19 K7 I23 154.1(4) . . ?
O81 K7 I23 93.9(4) . . ?
O74 K7 I23 154.2(4) . . ?
I14 K7 I23 174.8(2) . . ?
O15 K7 K5 39.7(4) . . ?
O40 K7 K5 94.6(4) . . ?
O98 K7 K5 37.9(4) . . ?
O92 K7 K5 109.6(4) . . ?
O33 K7 K5 171.5(4) . . ?
O19 K7 K5 108.7(4) . . ?
O81 K7 K5 116.9(4) . . ?
O74 K7 K5 115.1(4) . . ?
I14 K7 K5 124.72(17) . . ?
I23 K7 K5 60.28(13) . . ?
O15 K7 K1 87.4(5) . . ?
O40 K7 K1 63.8(4) . . ?
O98 K7 K1 76.7(4) . . ?
O92 K7 K1 161.6(4) . . ?
O33 K7 K1 105.2(4) . . ?
O19 K7 K1 124.0(4) . . ?
O81 K7 K1 40.5(4) . . ?
O74 K7 K1 75.9(3) . . ?
I14 K7 K1 103.73(17) . . ?
I23 K7 K1 78.41(13) . . ?
K5 K7 K1 76.81(15) . . ?
O32 K8 O88 114.7(6) 2_665 4 ?
O32 K8 O84 116.7(7) 2_665 4 ?
O88 K8 O84 124.9(6) 4 4 ?
O32 K8 O94 78.7(6) 2_665 4 ?
O88 K8 O94 104.4(6) 4 4 ?
O84 K8 O94 103.7(6) 4 4 ?
O32 K8 O56 70.8(6) 2_665 2_665 ?
O88 K8 O56 70.7(5) 4 2_665 ?
O84 K8 O56 109.3(6) 4 2_665 ?
O94 K8 O56 142.4(6) 4 2_665 ?
O32 K8 O28 127.1(6) 2_665 4 ?
O88 K8 O28 78.7(5) 4 4 ?
O84 K8 O28 55.0(5) 4 4 ?
O94 K8 O28 150.7(6) 4 4 ?
O56 K8 O28 66.5(5) 2_665 4 ?
O32 K8 O65 143.2(6) 2_665 4 ?
O88 K8 O65 85.5(5) 4 4 ?
O84 K8 O65 64.5(5) 4 4 ?
O94 K8 O65 66.2(5) 4 4 ?
O56 K8 O65 145.7(5) 2_665 4 ?
O28 K8 O65 85.3(5) 4 4 ?
O32 K8 I8 119.5(5) 2_665 4 ?
O88 K8 I8 106.4(4) 4 4 ?
O84 K8 I8 27.6(4) 4 4 ?
O94 K8 I8 131.0(4) 4 4 ?
O56 K8 I8 84.2(4) 2_665 4 ?
O28 K8 I8 29.0(3) 4 4 ?
O65 K8 I8 79.3(3) 4 4 ?
O32 K8 I20 82.9(5) 2_665 2_665 ?
O88 K8 I20 84.2(4) 4 2_665 ?
O84 K8 I20 83.6(5) 4 2_665 ?
O94 K8 I20 161.6(5) 4 2_665 ?
O56 K8 I20 25.7(3) 2_665 2_665 ?
O28 K8 I20 46.2(3) 4 2_665 ?
O65 K8 I20 131.4(3) 4 2_665 ?
I8 K8 I20 58.80(11) 4 2_665 ?
O32 K8 K2 81.5(5) 2_665 4 ?
O88 K8 K2 163.3(4) 4 4 ?
O84 K8 K2 42.4(4) 4 4 ?
O94 K8 K2 74.2(4) 4 4 ?
O56 K8 K2 120.8(4) 2_665 4 ?
O28 K8 K2 94.6(3) 4 4 ?
O65 K8 K2 78.7(3) 4 4 ?
I8 K8 K2 65.54(15) 4 4 ?
I20 K8 K2 102.18(18) 2_665 4 ?
O32 K8 K3 41.9(5) 2_665 2_665 ?
O88 K8 K3 110.7(4) 4 2_665 ?
O84 K8 K3 120.3(5) 4 2_665 ?
O94 K8 K3 37.2(4) 4 2_665 ?
O56 K8 K3 107.9(4) 2_665 2_665 ?
O28 K8 K3 167.5(4) 4 2_665 ?
O65 K8 K3 103.4(3) 4 2_665 ?
I8 K8 K3 142.9(2) 4 2_665 ?
I20 K8 K3 124.6(2) 2_665 2_665 ?
K2 K8 K3 78.54(17) 4 2_665 ?
I23 O1 U2 139.7(10) 3_465 . ?
U1 O2 K4 144.6(12) . . ?
U2 O3 K6 150.4(11) . 3_465 ?
U2 O5 K6 146.2(12) . . ?
I5 O6 K6 121.7(9) 1_455 3_465 ?
I5 O6 K2 141.0(9) 1_455 . ?
K6 O6 K2 93.7(6) 3_465 . ?
U1 O8 K4 149.9(8) . 3_455 ?
I11 O9 U1 140.1(11) . . ?
I18 O12 K4 134.4(11) . . ?
I18 O12 K3 111.4(7) . . ?
K4 O12 K3 90.9(6) . . ?
I7 O13 I9 118.9(6) . . ?
I6 O15 K7 135.7(11) . . ?
I6 O15 K5 121.7(10) . . ?
K7 O15 K5 102.0(7) . . ?
I3 O18 U1 134.6(9) . . ?
I3 O18 K3 94.3(6) . 3_455 ?
U1 O18 K3 110.4(6) . 3_455 ?
I14 O19 U2 137.5(9) . . ?
I14 O19 K7 104.6(8) . . ?
U2 O19 K7 117.9(7) . . ?
I6 O20 U2 137.1(10) . . ?
I28 O21 U3 140.0(10) . . ?
I28 O22 U1 144.5(11) . . ?
I20 O23 U4 135.7(10) . . ?
I4 O24 U4 133.6(11) . . ?
I1 O27 I9 119.2(6) 2_665 . ?
I1 O27 K5 116.0(6) 2_665 . ?
I9 O27 K5 107.8(5) . . ?
I8 O28 I7 123.3(9) . 4_544 ?
I8 O28 K8 93.7(8) . 4_544 ?
I7 O28 K8 119.7(6) 4_544 4_544 ?
I13 O30 K6 137.8(11) . . ?
I13 O30 K5 104.5(8) . . ?
K6 O30 K5 93.7(8) . . ?
I11 O32 K8 139.0(11) . 2_664 ?
I11 O32 K3 119.6(10) . . ?
K8 O32 K3 100.4(7) 2_664 . ?
I21 O33 K7 134.7(9) . . ?
I3 O38 K4 119.4(9) . . ?
I3 O38 K1 143.2(9) . . ?
K4 O38 K1 91.2(6) . . ?
I14 O39 K2 122.7(8) . . ?
I14 O39 K6 139.3(9) . 3_465 ?
K2 O39 K6 93.3(6) . 3_465 ?
I25 O40 K7 125.0(8) . . ?
U4 O43 K2 145.3(13) . 3 ?
I13 O45 I10 125.0(7) . 2_665 ?
I13 O45 K5 96.7(6) . . ?
I10 O45 K5 121.2(6) 2_665 . ?
I2 O46 U3 130.4(10) . . ?
I5 O49 U2 133.3(9) 3_465 . ?
I5 O49 K5 90.9(7) 3_465 3_465 ?
U2 O49 K5 113.0(6) . 3_465 ?
I6 O55 U3 143.2(10) . . ?
I20 O56 U1 134.7(10) . . ?
I20 O56 K8 107.9(8) . 2_664 ?
U1 O56 K8 117.3(7) . 2_664 ?
I22 O60 K3 134.0(9) . . ?
I27 O61 K2 119.9(8) . . ?
I10 O65 I27 120.3(7) . . ?
I10 O65 K8 111.3(6) . 4_544 ?
I27 O65 K8 105.1(6) . 4_544 ?
I11 O70 U4 137.9(9) . . ?
I23 O71 U4 142.9(10) 3_455 . ?
I9 O73 K6 118.6(8) . . ?
I14 O74 U3 135.2(9) . . ?
I14 O74 K7 94.5(7) . . ?
U3 O74 K7 112.5(6) . . ?
I16 O75 U2 133.1(11) . . ?
I3 O76 U3 136.1(9) . . ?
I3 O76 K3 103.5(7) . 3_455 ?
U3 O76 K3 119.9(7) . 3_455 ?
I20 O78 K1 121.6(8) 3 . ?
I20 O78 K4 142.1(8) 3 . ?
K1 O78 K4 91.9(5) . . ?
I12 O79 K4 113.3(9) . . ?
I19 O81 K1 135.2(9) . . ?
I19 O81 K7 109.3(7) . . ?
K1 O81 K7 95.3(6) . . ?
I15 O82 U1 138.7(11) . . ?
I25 O83 K1 117.8(8) . . ?
I8 O84 K8 105.8(9) . 4_544 ?
I8 O84 K2 134.8(10) . . ?
K8 O84 K2 96.9(6) 4_544 . ?
I5 O85 U4 134.8(8) 3_455 . ?
I5 O85 K5 105.4(7) 3_455 3_455 ?
U4 O85 K5 118.4(6) . 3_455 ?
I26 O91 I27 118.0(8) . . ?
U3 O93 K1 141.6(9) . . ?
I28 O94 K3 133.3(9) . 3_455 ?
I28 O94 K8 123.0(10) . 4_544 ?
K3 O94 K8 102.9(6) 3_455 4_544 ?
I23 O98 K5 140.3(10) . . ?
I23 O98 K7 118.8(9) . . ?
K5 O98 K7 100.8(6) . . ?
I12 O99 K3 124.8(9) . . ?
U3 O101 K2 147.9(13) . . ?
U4 O102 K1 146.2(13) 3 . ?

loop_
_geom_bond_atom_site_label_1
_geom_bond_atom_site_label_2
_geom_bond_distance
_geom_bond_site_symmetry_2
_geom_bond_publ_flag
U1 O2 1.76(2) . ?
U1 O8 1.80(2) . ?
U1 O9 2.368(18) . ?
U1 O22 2.397(19) . ?
U1 O18 2.393(18) . ?
U1 O82 2.40(2) . ?
U1 O56 2.417(19) . ?
U1 K4 4.359(5) 3_455 ?
U1 K4 4.524(6) . ?
U2 O5 1.74(2) . ?
U2 O3 1.75(2) . ?
U2 O20 2.359(19) . ?
U2 O1 2.366(18) . ?
U2 O49 2.400(19) . ?
U2 O19 2.412(18) . ?
U2 O75 2.44(2) . ?
U2 K6 4.355(6) 3_465 ?
U2 K6 4.513(6) . ?
U3 O93 1.76(2) . ?
U3 O101 1.77(2) . ?
U3 O55 2.351(16) . ?
U3 O21 2.374(18) . ?
U3 O46 2.38(2) . ?
U3 O76 2.372(17) . ?
U3 O74 2.397(19) . ?
U3 K1 4.330(5) . ?
U4 O43 1.78(2) . ?
U4 O102 1.79(2) 3_455 ?
U4 O71 2.356(18) . ?
U4 O24 2.36(2) . ?
U4 O70 2.377(16) . ?
U4 O23 2.39(2) . ?
U4 O85 2.398(16) . ?
U4 K2 4.362(6) 3 ?
U4 K1 4.472(6) 3_455 ?
I1 O89 1.769(17) . ?
I1 O31 1.781(18) . ?
I1 O27 1.899(13) 2_664 ?
I2 O7 1.821(16) . ?
I2 O52 1.843(16) . ?
I2 O46 1.88(2) . ?
I3 O38 1.76(2) . ?
I3 O18 1.836(17) . ?
I3 O76 1.837(16) . ?
I3 K3 3.855(7) 3_455 ?
I3 K4 3.973(6) . ?
I4 O4 1.823(15) . ?
I4 O14 1.842(15) . ?
I4 O24 1.87(2) . ?
I5 O6 1.79(2) 1_655 ?
I5 O85 1.830(16) 3 ?
I5 O49 1.858(17) 3_565 ?
I5 K5 3.919(7) . ?
I5 K6 4.045(6) 3_565 ?
I6 O15 1.78(2) . ?
I6 O55 1.833(17) . ?
I6 O20 1.841(18) . ?
I6 K5 4.061(7) . ?
I7 O59 1.789(16) . ?
I7 O34 1.787(16) . ?
I7 O13 1.948(12) . ?
I7 O28 2.473(18) 4 ?
I8 O84 1.82(2) . ?
I8 O28 1.837(15) . ?
I8 O37 1.84(2) . ?
I8 K8 3.778(8) 4_544 ?
I9 O73 1.804(14) . ?
I9 O68 1.80(2) . ?
I9 O13 2.067(12) . ?
I9 O27 2.181(12) . ?
I9 K6 3.964(7) . ?
I10 O69 1.782(17) . ?
I10 O67 1.783(12) . ?
I10 O65 1.925(15) . ?
I10 O45 2.459(16) 2_664 ?
I11 O32 1.80(2) . ?
I11 O9 1.845(18) . ?
I11 O70 1.854(15) . ?
I12 O99 1.786(15) . ?
I12 O79 1.789(17) . ?
I12 O48 1.900(19) . ?
I12 K4 3.908(7) . ?
I13 O30 1.76(3) . ?
I13 O63 1.798(19) . ?
I13 O45 1.846(14) . ?
I13 K5 3.805(7) . ?
I14 O39 1.77(2) . ?
I14 O19 1.790(18) . ?
I14 O74 1.811(17) . ?
I14 K7 3.856(7) . ?
I14 K2 4.009(6) . ?
I15 O82 1.77(2) . ?
I15 O29 1.796(17) . ?
I15 O47 1.812(19) . ?
I16 O53 1.774(19) . ?
I16 O75 1.78(2) . ?
I16 O10 1.789(17) . ?
I17 O66 1.789(17) . ?
I17 O11 1.814(17) . ?
I17 O86 1.809(16) . ?
I18 O12 1.77(2) . ?
I18 O44 1.80(2) . ?
I18 O54 1.851(14) . ?
I18 K3 4.092(7) . ?
I19 O26 1.828(15) . ?
I19 O41 1.84(2) . ?
I19 O81 1.85(2) . ?
I20 O78 1.790(18) 3_455 ?
I20 O56 1.809(18) . ?
I20 O23 1.825(17) . ?
I20 K8 3.965(7) 2_664 ?
I20 K1 3.990(5) 3_455 ?
I21 O36 1.782(14) . ?
I21 O33 1.800(16) . ?
I21 O42 1.891(19) . ?
I22 O60 1.794(16) . ?
I22 O17 1.802(14) . ?
I22 O90 1.829(18) . ?
I23 O98 1.77(2) . ?
I23 O1 1.806(16) 3_565 ?
I23 O71 1.828(17) 3 ?
I23 K7 4.077(7) . ?
I24 O72 1.779(16) . ?
I24 O25 1.799(16) . ?
I24 O50 1.895(17) . ?
I25 O83 1.775(15) . ?
I25 O40 1.783(15) . ?
I25 O35 1.89(2) . ?
I25 K1 3.923(6) . ?
I26 O87 1.785(18) . ?
I26 O58 1.789(15) . ?
I26 O91 1.883(15) . ?
I27 O61 1.778(15) . ?
I27 O62 1.81(3) . ?
I27 O65 2.088(14) . ?
I27 O91 2.214(15) . ?
I27 K2 3.952(7) . ?
I28 O94 1.801(18) . ?
I28 O22 1.798(19) . ?
I28 O21 1.823(17) . ?
K1 O78 2.750(18) . ?
K1 O83 2.768(18) . ?
K1 O93 2.82(2) . ?
K1 O38 2.87(2) . ?
K1 O102 2.88(2) . ?
K1 O100 2.87(2) . ?
K1 O81 2.88(2) . ?
K1 O95 3.014(19) . ?
K1 K4 4.050(7) . ?
K2 O61 2.753(17) . ?
K2 O39 2.767(19) . ?
K2 O43 2.78(2) 3_455 ?
K2 O64 2.81(2) . ?
K2 O57 2.934(17) . ?
K2 O84 2.95(2) . ?
K2 O101 2.99(2) . ?
K2 O6 3.05(2) . ?
K2 K6 4.280(7) 3_465 ?
K2 K8 4.341(10) 4_544 ?
K3 O94 2.72(2) 3 ?
K3 O80 2.86(2) . ?
K3 O99 2.864(19) . ?
K3 O32 2.97(2) . ?
K3 O76 2.988(19) 3 ?
K3 O60 3.096(19) . ?
K3 O12 3.100(17) . ?
K3 O18 3.256(18) 3 ?
K3 K4 4.327(9) . ?
K3 K8 4.375(9) 2_664 ?
K4 O8 2.71(2) 3 ?
K4 O38 2.802(19) . ?
K4 O79 2.84(2) . ?
K4 O97 2.860(18) . ?
K4 O78 2.883(18) . ?
K4 O12 2.97(2) . ?
K4 O2 2.97(2) . ?
K4 O51 3.029(17) . ?
K5 O98 2.71(2) . ?
K5 O15 2.83(2) . ?
K5 O77 2.86(2) . ?
K5 O30 2.97(2) . ?
K5 O85 3.013(18) 3 ?
K5 O45 3.118(18) . ?
K5 O27 3.189(16) . ?
K5 O49 3.421(19) 3_565 ?
K5 K6 4.314(10) . ?
K6 O3 2.75(2) 3_565 ?
K6 O73 2.771(18) . ?
K6 O6 2.807(19) 3_565 ?
K6 O96 2.861(19) . ?
K6 O30 2.95(2) . ?
K6 O5 2.96(2) . ?
K6 O16 2.983(16) . ?
K6 O39 3.11(2) 3_565 ?
K7 O15 2.74(2) . ?
K7 O40 2.904(19) . ?
K7 O98 2.91(2) . ?
K7 O92 2.93(2) . ?
K7 O33 2.942(18) . ?
K7 O19 2.995(19) . ?
K7 O81 3.095(18) . ?
K7 O74 3.266(18) . ?
K8 O32 2.72(2) 2_665 ?
K8 O88 2.80(2) 4 ?
K8 O84 2.85(2) 4 ?
K8 O94 2.87(2) 4 ?
K8 O56 3.02(2) 2_665 ?
K8 O28 3.18(2) 4 ?
K8 O65 3.318(17) 4 ?
